data_1559393
loop_
_publ_author_name
'Hakansson, Mikael'
'Jagner, Susan'
'Sundahl, Mikael'
'Wennerstrom, Olof'

_publ_section_title
;
 Helical Structures of Z,Z-1,4-Bis(3,5-di-tert-butylstyryl)benzene and
 Z,Z,Z-4,4'-Bis(3,5-di-tert-butylstyryl)stilbene in the Solid State
;
_journal_name_full 'Acta Chemica Scandinavica'
_journal_page_first 1160
_journal_page_last 1165
_journal_paper_doi 10.3891/acta.chem.scand.46-1160
_journal_volume 46
_journal_year 1992
_chemical_formula_sum 'C38 H50'
_chemical_formula_weight 506.8
_chemical_name_common
;
Z,Z-1,4-Bis(3,5-di-tert-butylstyryl)benzene
;
_space_group_IT_number 14
_space_group_name_Hall '-P 2yn'
_space_group_name_H-M_alt 'P 1 21/n 1'
_symmetry_cell_setting monoclinic
_symmetry_Int_Tables_number 14
_symmetry_space_group_name_Hall '-P 2yn'
_symmetry_space_group_name_H-M 'P 1 21/n 1'
_cell_angle_alpha 90.
_cell_angle_beta 97.76(3)
_cell_angle_gamma 90.
_cell_formula_units_Z 4
_cell_length_a 9.665(5)
_cell_length_b 22.315(4)
_cell_length_c 15.298(4)
_cell_volume 3269(2)
_diffrn_ambient_temperature 133
_diffrn_radiation_probe x-ray
_diffrn_radiation_type MoK\a
_diffrn_radiation_wavelength 0.71069
_exptl_absorpt_coefficient_mu 0.053
_exptl_crystal_density_diffrn 1.03
_exptl_crystal_F_000 1112
_refine_ls_number_parameters 343
_refine_ls_number_reflns 2494
_refine_ls_R_factor_gt 0.071
_refine_ls_wR_factor_gt 0.093
_cod_data_source_file Acta-Chem-Scand-1992-46-1160-1.cif
_cod_data_source_block 1
_cod_original_cell_volume 3269(3)
_cod_original_sg_symbol_H-M 'P 21/n'
_cod_database_code 1559393

loop_
_space_group_symop_id
_space_group_symop_operation_xyz
1 x,y,z
2 1/2-x,1/2+y,1/2-z
3 -x,-y,-z
4 1/2+x,1/2-y,1/2+z

loop_
_atom_site_label
_atom_site_type_symbol
_atom_site_thermal_displace_type
_atom_site_fract_x
_atom_site_fract_y
_atom_site_fract_z
_atom_site_occupancy
_atom_site_U_iso_or_equiv
_atom_site_calc_flag
_atom_site_refinement_flags
_atom_site_disorder_assembly
_atom_site_disorder_group
C1 C Uiso 1.0140(10) 0.0742(4) 0.6288(7) 1.000 0.136(8) . . . .
C2 C Uiso 1.0500(10) 0.1239(6) 0.4909(7) 1.000 0.179(10) . . . .
C3 C Uiso 1.1220(10) 0.1660(6) 0.6210(10) 1.000 0.190(13) . . . .
C4 C Uiso 0.9992(6) 0.1248(3) 0.5733(4) 1.000 0.058(4) . . . .
C5 C Uiso 0.8646(6) 0.1599(3) 0.5774(4) 1.000 0.039(4) . . . .
C6 C Uiso 0.8218(6) 0.1748(3) 0.6576(4) 1.000 0.038(4) . . . .
C7 C Uiso 0.7007(5) 0.2070(2) 0.6631(3) 1.000 0.029(3) . . . .
C8 C Uiso 0.6164(5) 0.2225(2) 0.5847(4) 1.000 0.030(3) . . . .
C9 C Uiso 0.6513(5) 0.2077(2) 0.5026(3) 1.000 0.030(3) . . . .
C10 C Uiso 0.7777(6) 0.1764(2) 0.5004(4) 1.000 0.038(4) . . . .
C11 C Uiso 0.5494(5) 0.2225(2) 0.4204(3) 1.000 0.034(3) . . . .
C12 C Uiso 0.6078(7) 0.2080(3) 0.3348(4) 1.000 0.057(4) . . . .
C13 C Uiso 0.4171(7) 0.1848(3) 0.4241(4) 1.000 0.060(4) . . . .
C14 C Uiso 0.5108(6) 0.2883(3) 0.4192(4) 1.000 0.047(4) . . . .
C15 C Uiso 0.6554(6) 0.2189(3) 0.7499(3) 1.000 0.037(4) . . . .
C16 C Uiso 0.5917(6) 0.2671(3) 0.7766(3) 1.000 0.038(4) . . . .
C17 C Uiso 0.5585(5) 0.3252(2) 0.7321(3) 1.000 0.034(4) . . . .
C18 C Uiso 0.4392(6) 0.3565(3) 0.7486(4) 1.000 0.047(4) . . . .
C19 C Uiso 0.4066(6) 0.4113(3) 0.7107(4) 1.000 0.046(4) . . . .
C20 C Uiso 0.4921(5) 0.4400(2) 0.6583(3) 1.000 0.032(3) . . . .
C21 C Uiso 0.6116(5) 0.4091(2) 0.6417(3) 1.000 0.033(4) . . . .
C22 C Uiso 0.6440(5) 0.3535(2) 0.6780(4) 1.000 0.033(3) . . . .
C23 C Uiso 0.4502(5) 0.4984(3) 0.6197(3) 1.000 0.033(4) . . . .
C24 C Uiso 0.5279(5) 0.5447(3) 0.6005(3) 1.000 0.034(4) . . . .
C25 C Uiso 0.6802(5) 0.5528(2) 0.6223(3) 1.000 0.027(3) . . . .
C26 C Uiso 0.7544(6) 0.5823(2) 0.5633(3) 1.000 0.033(4) . . . .
C27 C Uiso 0.8983(6) 0.5914(2) 0.5822(4) 1.000 0.032(4) . . . .
C28 C Uiso 0.9649(5) 0.5712(2) 0.6632(4) 1.000 0.032(3) . . . .
C29 C Uiso 0.8942(5) 0.5424(2) 0.7249(3) 1.000 0.028(3) . . . .
C30 C Uiso 0.7508(5) 0.5336(2) 0.7027(3) 1.000 0.032(3) . . . .
C31 C Uiso 0.9725(4) 0.5218(2) 0.8134(3) 1.000 0.033(3) . . . .
C32 C Uiso 0.8795(7) 0.4884(4) 0.8694(5) 1.000 0.077(5) . . . .
C33 C Uiso 1.0928(7) 0.4810(3) 0.7979(5) 1.000 0.072(5) . . . .
C34 C Uiso 1.0306(7) 0.5757(3) 0.8666(4) 1.000 0.067(5) . . . .
C35 C Uiso 0.9784(6) 0.6223(3) 0.5148(4) 1.000 0.037(4) . . . .
C36 C Uiso 0.8992(9) 0.6767(4) 0.4755(6) 1.000 0.093(6) . . . .
C37 C Uiso 0.9972(8) 0.5793(3) 0.4415(5) 1.000 0.082(5) . . . .
C38 C Uiso 1.1227(8) 0.6438(4) 0.5547(5) 1.000 0.100(6) . . . .

loop_
_atom_type_symbol
_atom_type_description
_atom_type_scat_dispersion_real
_atom_type_scat_dispersion_imag
_atom_type_scat_source
C C 0.0033 0.0016 ' International Tables Vol C Tables 4.2.6.8 and 6.1.1.4'

loop_
_geom_angle_atom_site_label_1
_geom_angle_atom_site_label_2
_geom_angle_atom_site_label_3
_geom_angle
_geom_angle_site_symmetry_1
_geom_angle_site_symmetry_2
_geom_angle_site_symmetry_3
_geom_angle_publ_flag
C1 C4 C2 120.5(8) . . . no
C1 C4 C3 100.2(7) . . . no
C1 C4 C5 113.8(6) . . . no
C2 C4 C3 95.1(8) . . . no
C2 C4 C5 116.4(7) . . . no
C3 C4 C5 105.7(6) . . . no
C4 C5 C6 121.1(5) . . . no
C4 C5 C10 121.2(5) . . . no
C6 C5 C10 117.7(5) . . . no
C5 C6 C7 122.2(5) . . . no
C6 C7 C8 118.4(5) . . . no
C6 C7 C15 120.2(5) . . . no
C8 C7 C15 121.1(5) . . . no
C7 C8 C9 122.3(4) . . . no
C8 C9 C10 117.2(5) . . . no
C8 C9 C11 119.2(4) . . . no
C10 C9 C11 123.5(4) . . . no
C5 C10 C9 122.2(5) . . . no
C9 C11 C12 112.9(4) . . . no
C9 C11 C13 107.4(4) . . . no
C9 C11 C14 110.5(4) . . . no
C12 C11 C13 108.7(4) . . . no
C12 C11 C14 108.3(4) . . . no
C13 C11 C14 109.0(4) . . . no
C7 C15 C16 128.8(5) . . . no
C15 C16 C17 130.4(5) . . . no
C16 C17 C18 119.2(5) . . . no
C16 C17 C22 124.1(4) . . . no
C18 C17 C22 116.7(5) . . . no
C17 C18 C19 121.1(5) . . . no
C18 C19 C20 122.4(5) . . . no
C19 C20 C21 116.7(5) . . . no
C19 C20 C23 119.4(5) . . . no
C21 C20 C23 123.8(4) . . . no
C20 C21 C22 121.3(4) . . . no
C17 C22 C21 121.7(4) . . . no
C20 C23 C24 130.2(5) . . . no
C23 C24 C25 128.3(5) . . . no
C24 C25 C26 119.8(4) . . . no
C24 C25 C30 121.2(4) . . . no
C26 C25 C30 119.0(5) . . . no
C25 C26 C27 121.4(5) . . . no
C26 C27 C28 117.7(5) . . . no
C26 C27 C35 120.3(5) . . . no
C28 C27 C35 122.0(5) . . . no
C27 C28 C29 122.8(5) . . . no
C28 C29 C30 117.5(4) . . . no
C28 C29 C31 120.6(4) . . . no
C30 C29 C31 122.0(4) . . . no
C25 C30 C29 121.6(4) . . . no
C29 C31 C32 112.8(4) . . . no
C29 C31 C33 109.8(4) . . . no
C29 C31 C34 109.9(4) . . . no
C32 C31 C33 108.5(5) . . . no
C32 C31 C34 106.9(5) . . . no
C33 C31 C34 108.9(4) . . . no
C27 C35 C36 110.7(5) . . . no
C27 C35 C37 109.7(5) . . . no
C27 C35 C38 113.0(5) . . . no
C36 C35 C37 108.7(6) . . . no
C36 C35 C38 107.0(6) . . . no
C37 C35 C38 107.7(6) . . . no

loop_
_geom_bond_atom_site_label_1
_geom_bond_atom_site_label_2
_geom_bond_distance
_geom_bond_site_symmetry_1
_geom_bond_site_symmetry_2
_geom_bond_publ_flag
C1 C4 1.408(12) . . no
C2 C4 1.413(12) . . no
C3 C4 1.598(14) . . no
C4 C5 1.527(9) . . no
C5 C6 1.387(9) . . no
C5 C10 1.401(8) . . no
C6 C7 1.386(8) . . no
C7 C8 1.399(7) . . no
C7 C15 1.477(7) . . no
C8 C9 1.384(7) . . no
C9 C10 1.412(7) . . no
C9 C11 1.525(7) . . no
C11 C12 1.529(8) . . no
C11 C13 1.538(8) . . no
C11 C14 1.515(8) . . no
C15 C16 1.331(9) . . no
C16 C17 1.479(8) . . no
C17 C18 1.400(8) . . no
C17 C22 1.397(7) . . no
C18 C19 1.372(9) . . no
C19 C20 1.384(8) . . no
C20 C21 1.398(7) . . no
C20 C23 1.465(8) . . no
C21 C22 1.378(7) . . no
C23 C24 1.333(9) . . no
C24 C25 1.476(7) . . no
C25 C26 1.392(7) . . no
C25 C30 1.391(7) . . no
C26 C27 1.397(8) . . no
C27 C28 1.392(8) . . no
C27 C35 1.534(8) . . no
C28 C29 1.395(7) . . no
C29 C30 1.396(7) . . no
C29 C31 1.530(6) . . no
C31 C32 1.518(9) . . no
C31 C33 1.520(8) . . no
C31 C34 1.517(8) . . no
C35 C36 1.516(11) . . no
C35 C37 1.505(10) . . no
C35 C38 1.523(10) . . no

loop_
_geom_torsion_atom_site_label_1
_geom_torsion_atom_site_label_2
_geom_torsion_atom_site_label_3
_geom_torsion_atom_site_label_4
_geom_torsion
_geom_torsion_site_symmetry_1
_geom_torsion_site_symmetry_2
_geom_torsion_site_symmetry_3
_geom_torsion_site_symmetry_4
_geom_torsion_publ_flag
C1 C4 C5 C6 47.2(9) . . . . no
C1 C4 C5 C10 -130.6(7) . . . . no
C2 C4 C5 C6 -165.8(8) . . . . no
C2 C4 C5 C10 16.4(10) . . . . no
C3 C4 C5 C6 -61.8(9) . . . . no
C3 C4 C5 C10 120.4(8) . . . . no
C4 C5 C6 C7 179.5(6) . . . . no
C10 C5 C6 C7 -2.6(9) . . . . no
C4 C5 C10 C9 178.6(5) . . . . no
C6 C5 C10 C9 0.7(9) . . . . no
C5 C6 C7 C8 2.9(9) . . . . no
C5 C6 C7 C15 176.6(6) . . . . no
C6 C7 C8 C9 -1.2(7) . . . . no
C15 C7 C8 C9 -174.9(5) . . . . no
C6 C7 C15 C16 145.1(6) . . . . no
C8 C7 C15 C16 -41.3(9) . . . . no
C7 C8 C9 C10 -0.6(7) . . . . no
C7 C8 C9 C11 176.0(4) . . . . no
C8 C9 C10 C5 0.9(7) . . . . no
C11 C9 C10 C5 -175.6(5) . . . . no
C8 C9 C11 C12 175.4(5) . . . . no
C8 C9 C11 C13 -64.9(6) . . . . no
C8 C9 C11 C14 54.0(6) . . . . no
C10 C9 C11 C12 -8.3(7) . . . . no
C10 C9 C11 C13 111.5(5) . . . . no
C10 C9 C11 C14 -129.7(5) . . . . no
C7 C15 C16 C17 -6.4(11) . . . . no
C15 C16 C17 C18 148.9(6) . . . . no
C15 C16 C17 C22 -35.4(9) . . . . no
C16 C17 C18 C19 178.2(5) . . . . no
C22 C17 C18 C19 2.1(8) . . . . no
C16 C17 C22 C21 -176.6(5) . . . . no
C18 C17 C22 C21 -0.9(8) . . . . no
C17 C18 C19 C20 -3.4(9) . . . . no
C18 C19 C20 C21 3.1(8) . . . . no
C18 C19 C20 C23 179.8(5) . . . . no
C19 C20 C21 C22 -1.8(7) . . . . no
C23 C20 C21 C22 -178.3(5) . . . . no
C19 C20 C23 C24 148.6(6) . . . . no
C21 C20 C23 C24 -35.1(8) . . . . no
C20 C21 C22 C17 0.7(8) . . . . no
C20 C23 C24 C25 -7.7(9) . . . . no
C23 C24 C25 C26 144.8(5) . . . . no
C23 C24 C25 C30 -37.9(8) . . . . no
C24 C25 C26 C27 179.2(5) . . . . no
C30 C25 C26 C27 1.8(7) . . . . no
C24 C25 C30 C29 -178.4(5) . . . . no
C26 C25 C30 C29 -1.0(7) . . . . no
C25 C26 C27 C28 -1.5(7) . . . . no
C25 C26 C27 C35 178.1(5) . . . . no
C26 C27 C28 C29 0.3(7) . . . . no
C35 C27 C28 C29 -179.2(5) . . . . no
C26 C27 C35 C36 44.2(7) . . . . no
C26 C27 C35 C37 -75.8(6) . . . . no
C26 C27 C35 C38 164.2(5) . . . . no
C28 C27 C35 C36 -136.3(6) . . . . no
C28 C27 C35 C37 103.8(6) . . . . no
C28 C27 C35 C38 -16.3(8) . . . . no
C27 C28 C29 C30 0.5(7) . . . . no
C27 C28 C29 C31 -179.3(4) . . . . no
C28 C29 C30 C25 -0.1(7) . . . . no
C31 C29 C30 C25 179.6(4) . . . . no
C28 C29 C31 C32 -176.8(5) . . . . no
C28 C29 C31 C33 -55.7(6) . . . . no
C28 C29 C31 C34 64.0(6) . . . . no
C30 C29 C31 C32 3.5(7) . . . . no
C30 C29 C31 C33 124.6(5) . . . . no
C30 C29 C31 C34 -115.7(5) . . . . no
